data_4338928
loop_
_publ_author_name
'Hirel, Catherine'
'Li, Licun'
'Brough, Peter'
'Vostrikova, Kira'
'P\'ecaut, Jacques'
'Mehdaoui, Boubker'
'Bernard, Maxime'
'Turek, Philippe'
'Rey, Paul'

_publ_section_title
;
 New spin-transition-like copper(II)-nitroxide species.
;
_journal_issue 18
_journal_name_full 'Inorganic chemistry'
_journal_page_first 7545
_journal_page_last 7552
_journal_paper_doi 10.1021/ic700851x
_journal_volume 46
_journal_year 2007
_chemical_formula_sum 'C34 H24 Cu2 F24 N3 O10'
_chemical_formula_weight 1217.64
_chemical_name_systematic
;
 ?
;
_space_group_IT_number 14
_symmetry_cell_setting monoclinic
_symmetry_space_group_name_Hall '-P 2ybc'
_symmetry_space_group_name_H-M 'P 1 21/c 1'
_atom_sites_solution_hydrogens geom
_atom_sites_solution_primary direct
_atom_sites_solution_secondary difmap
_audit_creation_method SHELXL-97
_cell_angle_alpha 90.00
_cell_angle_beta 100.821(5)
_cell_angle_gamma 90.00
_cell_formula_units_Z 4
_cell_length_a 12.021(3)
_cell_length_b 24.238(6)
_cell_length_c 16.376(4)
_cell_measurement_temperature 298(2)
_cell_volume 4687(2)
_computing_cell_refinement 'Bruker SMART'
_computing_data_collection 'Bruker SMART'
_computing_data_reduction 'Bruker SHELXTL'
_computing_molecular_graphics 'Bruker SHELXTL'
_computing_publication_material 'Bruker SHELXTL'
_computing_structure_refinement 'SHELXL-97 (Sheldrick, 1997)'
_computing_structure_solution 'SHELXS-97 (Sheldrick, 1990)'
_diffrn_ambient_temperature 298(2)
_diffrn_measured_fraction_theta_full 0.903
_diffrn_measured_fraction_theta_max 0.903
_diffrn_measurement_device_type 'CCD area detector'
_diffrn_measurement_method 'phi and omega scans'
_diffrn_radiation_monochromator graphite
_diffrn_radiation_source 'fine-focus sealed tube'
_diffrn_radiation_type MoK\a
_diffrn_radiation_wavelength 0.71073
_diffrn_reflns_av_R_equivalents 0.1247
_diffrn_reflns_av_sigmaI/netI 0.2552
_diffrn_reflns_limit_h_max 15
_diffrn_reflns_limit_h_min -16
_diffrn_reflns_limit_k_max 21
_diffrn_reflns_limit_k_min -32
_diffrn_reflns_limit_l_max 21
_diffrn_reflns_limit_l_min -22
_diffrn_reflns_number 27729
_diffrn_reflns_theta_full 29.01
_diffrn_reflns_theta_max 29.01
_diffrn_reflns_theta_min 1.52
_exptl_absorpt_coefficient_mu 1.057
_exptl_absorpt_correction_T_max 0.979
_exptl_absorpt_correction_T_min 0.975
_exptl_absorpt_correction_type multi-scan
_exptl_crystal_colour red
_exptl_crystal_density_diffrn 1.726
_exptl_crystal_density_method 'not measured'
_exptl_crystal_description needle
_exptl_crystal_F_000 2412
_exptl_crystal_size_max 0.4
_exptl_crystal_size_mid 0.02
_exptl_crystal_size_min 0.02
_refine_diff_density_max 0.800
_refine_diff_density_min -0.819
_refine_diff_density_rms 0.142
_refine_ls_extinction_method none
_refine_ls_goodness_of_fit_ref 0.841
_refine_ls_hydrogen_treatment constr
_refine_ls_matrix_type full
_refine_ls_number_parameters 739
_refine_ls_number_reflns 11258
_refine_ls_number_restraints 0
_refine_ls_restrained_S_all 0.841
_refine_ls_R_factor_all 0.2372
_refine_ls_R_factor_gt 0.0656
_refine_ls_shift/su_max 0.012
_refine_ls_shift/su_mean 0.001
_refine_ls_structure_factor_coef Fsqd
_refine_ls_weighting_details 'calc w=1/[\s^2^(Fo^2^)+(0.0984P)^2^+0.0000P] where P=(Fo^2^+2Fc^2^)/3'
_refine_ls_weighting_scheme calc
_refine_ls_wR_factor_gt 0.1445
_refine_ls_wR_factor_ref 0.2138
_reflns_number_gt 3600
_reflns_number_total 11258
_reflns_threshold_expression >2sigma(I)
_cod_data_source_file ic700851x-file001.cif
_cod_data_source_block 9meso.cif
_cod_depositor_comments
;
The following automatic conversions were performed:

'_symmetry_cell_setting' value 'Monoclinic' changed to 'monoclinic'
according to
/usr/data/users/saulius/automatic-downloads/retrospective/ACS/lib/dictionaries/cif_core.dic
dictionary named 'cif_core.dic' version 2.4.2 from 2011-04-26.

Automatic conversion script
Id: cif_fix_values 2281 2013-09-26 08:29:07Z andrius 
;
_cod_original_cell_volume 4686(2)
_cod_original_sg_symbol_H-M P2(1)/c
_cod_database_code 4338928

loop_
_symmetry_equiv_pos_as_xyz
'x, y, z'
'-x, y+1/2, -z+1/2'
'-x, -y, -z'
'x, -y-1/2, z-1/2'

loop_
_atom_site_label
_atom_site_type_symbol
_atom_site_fract_x
_atom_site_fract_y
_atom_site_fract_z
_atom_site_U_iso_or_equiv
_atom_site_adp_type
_atom_site_occupancy
_atom_site_symmetry_multiplicity
_atom_site_calc_flag
_atom_site_refinement_flags
Cu1 Cu 0.09400(7) 0.03681(3) 0.68973(4) 0.0453(3) Uani 1 1 d .
Cu2 Cu 0.44662(7) 0.15846(3) 0.43169(5) 0.0479(3) Uani 1 1 d .
F1A F 0.246(2) -0.0742(8) 0.9014(15) 0.105(8) Uani 0.50 1 d P
F1B F 0.228(2) -0.0470(11) 0.9434(13) 0.127(7) Uani 0.50 1 d P
F2A F 0.337(3) -0.0149(9) 0.9754(9) 0.151(13) Uani 0.50 1 d P
F2B F 0.386(2) -0.0120(14) 0.962(2) 0.187(19) Uani 0.50 1 d P
F3A F 0.395(2) -0.0507(13) 0.868(2) 0.179(17) Uani 0.50 1 d P
F3B F 0.330(5) -0.0723(12) 0.8692(13) 0.20(2) Uani 0.50 1 d P
F4 F 0.2965(6) 0.1739(2) 0.9330(4) 0.132(2) Uani 1 1 d .
F5 F 0.3368(7) 0.1982(2) 0.8195(4) 0.158(3) Uani 1 1 d .
F6 F 0.1689(6) 0.2038(2) 0.8396(4) 0.159(3) Uani 1 1 d .
F11 F -0.2560(4) 0.1471(3) 0.5567(4) 0.164(3) Uani 1 1 d .
F12 F -0.1200(5) 0.2015(3) 0.5741(4) 0.132(2) Uani 1 1 d .
F13 F -0.1252(6) 0.1376(3) 0.4905(4) 0.139(2) Uani 1 1 d .
F14A F -0.0004(17) 0.1123(18) 0.9110(13) 0.140(8) Uani 0.50 1 d P
F14B F -0.062(4) 0.060(2) 0.9162(15) 0.172(18) Uani 0.50 1 d P
F15A F -0.153(6) 0.0611(14) 0.887(3) 0.171(17) Uani 0.50 1 d P
F15B F -0.207(2) 0.096(4) 0.8601(15) 0.21(2) Uani 0.50 1 d P
F16A F -0.156(4) 0.1454(11) 0.8620(16) 0.134(9) Uani 0.50 1 d P
F16B F -0.073(9) 0.143(3) 0.895(4) 0.33(4) Uani 0.50 1 d P
F21 F 0.6020(9) 0.3527(3) 0.4522(5) 0.211(5) Uani 1 1 d .
F22 F 0.7029(6) 0.3114(3) 0.5512(5) 0.190(4) Uani 1 1 d .
F23 F 0.5319(6) 0.3259(2) 0.5488(4) 0.133(2) Uani 1 1 d .
F24 F 0.6365(8) 0.1752(6) 0.2209(4) 0.240(6) Uani 1 1 d .
F25 F 0.7666(7) 0.2211(3) 0.2786(5) 0.196(4) Uani 1 1 d .
F26 F 0.7555(7) 0.1394(3) 0.3028(5) 0.170(3) Uani 1 1 d .
F31 F 0.5865(8) 0.1444(4) 0.7372(5) 0.195(4) Uani 1 1 d .
F32 F 0.6100(6) 0.0694(3) 0.6860(3) 0.142(3) Uani 1 1 d .
F33 F 0.4692(6) 0.0832(4) 0.7401(4) 0.195(4) Uani 1 1 d .
F34A F 0.1132(19) 0.2130(17) 0.4920(13) 0.185(15) Uani 0.50 1 d P
F34B F 0.1739(19) 0.2504(9) 0.5167(13) 0.084(6) Uani 0.50 1 d P
F35A F 0.215(2) 0.2649(11) 0.5567(16) 0.138(10) Uani 0.50 1 d P
F35B F 0.193(2) 0.2199(10) 0.6337(13) 0.087(7) Uani 0.50 1 d P
F36A F 0.153(2) 0.2049(12) 0.6258(19) 0.138(15) Uani 0.50 1 d P
F36B F 0.1036(12) 0.1738(6) 0.5337(16) 0.104(7) Uani 0.50 1 d P
O1 O 0.3859(4) 0.09148(17) 0.3725(2) 0.0467(11) Uani 1 1 d .
O2 O 0.0063(4) 0.05350(18) 0.3574(3) 0.0528(12) Uani 1 1 d .
O3 O 0.2006(4) -0.00344(18) 0.7738(3) 0.0490(12) Uani 1 1 d .
O4 O 0.1846(4) 0.11437(18) 0.7437(3) 0.0614(13) Uani 1 1 d .
O5 O -0.0199(4) 0.07840(19) 0.6110(3) 0.0537(12) Uani 1 1 d .
O6 O 0.0007(4) 0.0466(2) 0.7756(3) 0.0643(14) Uani 1 1 d .
O7 O 0.5033(4) 0.22936(19) 0.4809(3) 0.0598(13) Uani 1 1 d .
O8 O 0.5630(4) 0.15557(19) 0.3656(3) 0.0586(13) Uani 1 1 d .
O9 O 0.5050(4) 0.1128(2) 0.5486(3) 0.0611(13) Uani 1 1 d .
O10 O 0.3063(4) 0.17275(18) 0.4689(3) 0.0524(12) Uani 1 1 d .
N1 N 0.2756(4) 0.0882(2) 0.3424(3) 0.0405(13) Uani 1 1 d .
N2 N 0.0967(5) 0.0730(2) 0.3385(3) 0.0434(13) Uani 1 1 d .
N3 N 0.1831(4) 0.0196(2) 0.5990(3) 0.0404(13) Uani 1 1 d .
C1 C 0.2024(5) 0.0644(2) 0.3847(4) 0.0383(15) Uani 1 1 d .
C2 C 0.2247(6) 0.1080(3) 0.2578(4) 0.0499(18) Uani 1 1 d .
C3 C 0.0976(6) 0.1141(3) 0.2683(4) 0.0502(18) Uani 1 1 d .
C4 C 0.2805(6) 0.1613(3) 0.2392(5) 0.073(2) Uani 1 1 d .
H4A H 0.3571 0.1540 0.2334 0.109 Uiso 1 1 calc R
H4B H 0.2804 0.1869 0.2839 0.109 Uiso 1 1 calc R
H4C H 0.2395 0.1768 0.1884 0.109 Uiso 1 1 calc R
C5 C 0.2425(7) 0.0621(4) 0.1982(4) 0.073(2) Uani 1 1 d .
H5A H 0.2129 0.0282 0.2174 0.088 Uiso 1 1 calc R
H5B H 0.1971 0.0705 0.1442 0.088 Uiso 1 1 calc R
C6 C 0.3588(10) 0.0514(5) 0.1868(6) 0.139(4) Uani 1 1 d .
H6A H 0.3588 0.0215 0.1484 0.208 Uiso 1 1 calc R
H6B H 0.4050 0.0418 0.2393 0.208 Uiso 1 1 calc R
H6C H 0.3887 0.0839 0.1653 0.208 Uiso 1 1 calc R
C7 C 0.0712(6) 0.1695(3) 0.3037(5) 0.068(2) Uani 1 1 d .
H7A H -0.0072 0.1705 0.3085 0.102 Uiso 1 1 calc R
H7B H 0.0863 0.1985 0.2674 0.102 Uiso 1 1 calc R
H7C H 0.1177 0.1744 0.3576 0.102 Uiso 1 1 calc R
C8 C 0.0070(6) 0.0973(3) 0.1950(4) 0.069(2) Uani 1 1 d .
H8A H -0.0646 0.0933 0.2135 0.083 Uiso 1 1 calc R
H8B H 0.0266 0.0617 0.1746 0.083 Uiso 1 1 calc R
C9 C -0.0074(9) 0.1406(4) 0.1218(5) 0.115(4) Uani 1 1 d .
H9A H -0.0650 0.1281 0.0768 0.172 Uiso 1 1 calc R
H9B H 0.0630 0.1444 0.1027 0.172 Uiso 1 1 calc R
H9C H -0.0289 0.1756 0.1413 0.172 Uiso 1 1 calc R
C10 C 0.2285(5) 0.0357(2) 0.4632(4) 0.0354(14) Uani 1 1 d .
C11 C 0.3229(6) 0.0013(3) 0.4824(4) 0.0569(19) Uani 1 1 d .
H11A H 0.3703 -0.0045 0.4443 0.068 Uiso 1 1 calc R
C12 C 0.3439(7) -0.0238(3) 0.5584(5) 0.068(2) Uani 1 1 d .
H12A H 0.4055 -0.0474 0.5723 0.082 Uiso 1 1 calc R
C13 C 0.2744(6) -0.0142(3) 0.6144(4) 0.0551(19) Uani 1 1 d .
H13A H 0.2908 -0.0319 0.6656 0.066 Uiso 1 1 calc R
C14 C 0.1614(5) 0.0427(2) 0.5236(4) 0.0418(16) Uani 1 1 d .
H14A H 0.0975 0.0649 0.5103 0.050 Uiso 1 1 calc R
C21 C 0.3071(11) -0.0304(5) 0.9037(7) 0.079(3) Uani 1 1 d .
C22 C 0.2530(6) 0.0153(3) 0.8421(4) 0.0495(18) Uani 1 1 d .
C23 C 0.2709(6) 0.0696(3) 0.8676(4) 0.061(2) Uani 1 1 d .
H23A H 0.3090 0.0762 0.9216 0.073 Uiso 1 1 calc R
C24 C 0.2355(6) 0.1148(3) 0.8174(5) 0.0541(19) Uani 1 1 d .
C25 C 0.2582(10) 0.1728(4) 0.8542(6) 0.085(3) Uani 1 1 d .
C26 C -0.1483(7) 0.1502(4) 0.5623(6) 0.079(3) Uani 1 1 d .
C27 C -0.0862(6) 0.1134(3) 0.6331(5) 0.0537(19) Uani 1 1 d .
C28 C -0.1098(6) 0.1216(3) 0.7100(5) 0.073(2) Uani 1 1 d .
H28A H -0.1569 0.1507 0.7181 0.087 Uiso 1 1 calc R
C29 C -0.0664(7) 0.0883(4) 0.7762(5) 0.063(2) Uani 1 1 d .
C30 C -0.0993(13) 0.0975(8) 0.8618(7) 0.097(4) Uani 1 1 d .
C31 C 0.6038(11) 0.3121(5) 0.5032(8) 0.103(3) Uani 1 1 d .
C32 C 0.5784(6) 0.2579(3) 0.4564(5) 0.059(2) Uani 1 1 d .
C33 C 0.6397(6) 0.2451(3) 0.3961(5) 0.067(2) Uani 1 1 d .
H33A H 0.6908 0.2707 0.3825 0.080 Uiso 1 1 calc R
C34 C 0.6272(6) 0.1954(3) 0.3558(4) 0.0559(19) Uani 1 1 d .
C35 C 0.6949(10) 0.1851(5) 0.2893(7) 0.097(3) Uani 1 1 d .
C36 C 0.5312(10) 0.1044(5) 0.6923(6) 0.093(3) Uani 1 1 d .
C37 C 0.4665(6) 0.1255(3) 0.6098(5) 0.0530(19) Uani 1 1 d .
C38 C 0.3678(7) 0.1572(3) 0.6142(5) 0.062(2) Uani 1 1 d .
H38A H 0.3504 0.1647 0.6661 0.075 Uiso 1 1 calc R
C39 C 0.2976(6) 0.1771(3) 0.5443(5) 0.0469(17) Uani 1 1 d .
C40 C 0.1892(8) 0.2091(4) 0.5572(7) 0.064(2) Uani 1 1 d .

loop_
_atom_site_aniso_label
_atom_site_aniso_U_11
_atom_site_aniso_U_22
_atom_site_aniso_U_33
_atom_site_aniso_U_23
_atom_site_aniso_U_13
_atom_site_aniso_U_12
Cu1 0.0432(5) 0.0416(5) 0.0499(5) 0.0044(4) 0.0057(4) 0.0060(4)
Cu2 0.0374(5) 0.0445(6) 0.0625(5) -0.0067(4) 0.0113(4) -0.0070(4)
F1A 0.152(19) 0.046(12) 0.093(16) 0.026(9) -0.038(13) -0.026(12)
F1B 0.156(16) 0.113(17) 0.099(14) 0.051(11) -0.007(14) -0.032(15)
F2A 0.29(4) 0.068(13) 0.051(9) 0.006(7) -0.089(12) 0.020(17)
F2B 0.103(13) 0.114(18) 0.28(4) 0.068(19) -0.138(18) -0.035(11)
F3A 0.097(12) 0.14(2) 0.30(4) 0.12(2) 0.051(15) 0.071(13)
F3B 0.41(6) 0.10(2) 0.089(12) 0.027(12) 0.03(2) 0.15(3)
F4 0.201(7) 0.075(4) 0.102(4) -0.039(3) -0.018(4) -0.004(4)
F5 0.219(8) 0.084(5) 0.181(6) -0.057(4) 0.064(6) -0.080(5)
F6 0.164(6) 0.074(4) 0.217(7) -0.057(4) -0.021(5) 0.047(4)
F11 0.042(3) 0.218(7) 0.221(7) 0.120(6) -0.004(4) 0.014(4)
F12 0.128(5) 0.067(4) 0.185(6) 0.036(4) -0.005(4) 0.013(4)
F13 0.145(6) 0.171(6) 0.094(4) 0.047(4) 0.002(4) 0.074(5)
F14A 0.106(13) 0.24(3) 0.078(9) -0.082(13) 0.030(11) 0.002(16)
F14B 0.17(3) 0.29(5) 0.067(9) 0.027(17) 0.063(14) 0.10(3)
F15A 0.26(4) 0.111(18) 0.20(4) -0.053(19) 0.19(4) -0.07(2)
F15B 0.106(15) 0.41(8) 0.126(12) 0.02(3) 0.077(11) 0.08(3)
F16A 0.16(2) 0.100(15) 0.153(14) -0.017(13) 0.071(16) 0.044(17)
F16B 0.45(8) 0.35(6) 0.29(4) -0.24(4) 0.30(5) -0.21(5)
F21 0.402(15) 0.062(5) 0.172(6) -0.022(5) 0.066(8) -0.069(6)
F22 0.100(5) 0.176(7) 0.266(9) -0.133(7) -0.040(6) -0.027(5)
F23 0.137(6) 0.100(5) 0.164(5) -0.072(4) 0.030(5) -0.028(4)
F24 0.163(8) 0.484(19) 0.087(4) -0.030(7) 0.057(5) -0.020(10)
F25 0.222(8) 0.132(6) 0.295(9) -0.043(6) 0.205(8) -0.075(6)
F26 0.187(8) 0.124(6) 0.244(9) -0.008(6) 0.157(7) 0.001(6)
F31 0.225(9) 0.171(8) 0.140(6) -0.032(5) -0.090(6) 0.034(6)
F32 0.146(6) 0.185(7) 0.089(4) 0.028(4) 0.007(4) 0.098(5)
F33 0.099(5) 0.355(13) 0.134(5) 0.132(7) 0.027(4) 0.063(6)
F34A 0.092(16) 0.33(4) 0.115(14) -0.09(2) -0.032(12) 0.12(2)
F34B 0.104(17) 0.064(15) 0.093(15) 0.031(12) 0.042(13) 0.030(10)
F35A 0.18(2) 0.061(13) 0.18(2) -0.003(14) 0.048(17) 0.046(12)
F35B 0.099(16) 0.095(12) 0.081(11) -0.021(8) 0.053(8) 0.030(10)
F36A 0.091(17) 0.17(2) 0.18(2) 0.11(2) 0.092(16) 0.085(17)
F36B 0.031(6) 0.070(9) 0.22(2) -0.039(9) 0.036(10) -0.005(6)
O1 0.038(3) 0.039(3) 0.064(3) -0.004(2) 0.010(2) -0.003(2)
O2 0.037(3) 0.055(3) 0.065(3) 0.001(2) 0.008(2) -0.013(2)
O3 0.055(3) 0.037(3) 0.050(3) 0.000(2) -0.002(2) 0.005(2)
O4 0.077(4) 0.035(3) 0.069(3) 0.000(3) 0.005(3) -0.002(3)
O5 0.045(3) 0.054(3) 0.061(3) 0.008(2) 0.007(2) 0.010(3)
O6 0.068(4) 0.066(4) 0.060(3) 0.002(3) 0.015(3) 0.006(3)
O7 0.059(3) 0.046(3) 0.075(3) -0.013(3) 0.015(3) -0.014(3)
O8 0.048(3) 0.051(3) 0.080(3) -0.010(3) 0.020(3) -0.008(3)
O9 0.050(3) 0.073(4) 0.061(3) 0.000(3) 0.013(3) 0.007(3)
O10 0.042(3) 0.059(3) 0.058(3) -0.009(2) 0.014(2) 0.004(2)
N1 0.037(3) 0.027(3) 0.058(3) -0.007(3) 0.011(3) -0.007(3)
N2 0.042(4) 0.034(3) 0.054(3) -0.004(3) 0.007(3) -0.008(3)
N3 0.044(3) 0.026(3) 0.050(3) 0.003(3) 0.005(3) 0.001(3)
C1 0.037(4) 0.025(4) 0.052(4) -0.003(3) 0.007(3) 0.000(3)
C2 0.061(5) 0.045(5) 0.044(4) 0.006(4) 0.011(4) -0.006(4)
C3 0.039(4) 0.052(5) 0.054(4) 0.012(4) -0.005(3) -0.012(4)
C4 0.055(5) 0.067(6) 0.092(6) 0.031(5) 0.006(4) -0.015(4)
C5 0.058(5) 0.102(7) 0.063(5) 0.000(5) 0.018(4) -0.006(5)
C6 0.138(11) 0.139(11) 0.147(10) -0.023(8) 0.046(8) 0.015(9)
C7 0.056(5) 0.041(5) 0.101(6) 0.007(4) -0.003(4) -0.001(4)
C8 0.059(5) 0.078(6) 0.065(5) 0.008(4) -0.001(4) -0.014(4)
C9 0.126(9) 0.121(9) 0.081(6) 0.036(6) -0.020(6) -0.026(7)
C10 0.033(4) 0.025(4) 0.048(4) 0.000(3) 0.007(3) -0.003(3)
C11 0.055(5) 0.048(5) 0.071(5) 0.003(4) 0.022(4) 0.012(4)
C12 0.063(5) 0.062(6) 0.085(6) 0.016(5) 0.024(5) 0.030(4)
C13 0.064(5) 0.040(4) 0.060(4) 0.014(4) 0.007(4) 0.016(4)
C14 0.035(4) 0.026(4) 0.060(4) -0.003(3) -0.003(3) -0.001(3)
C21 0.097(9) 0.059(8) 0.069(7) 0.015(6) -0.013(7) 0.006(7)
C22 0.046(4) 0.043(5) 0.056(5) 0.002(4) 0.001(4) 0.005(4)
C23 0.063(5) 0.050(6) 0.060(5) 0.003(4) -0.012(4) -0.007(4)
C24 0.054(5) 0.042(5) 0.065(5) -0.010(4) 0.010(4) -0.006(4)
C25 0.111(9) 0.056(7) 0.085(7) -0.022(5) 0.010(6) -0.003(6)
C26 0.049(6) 0.082(8) 0.102(7) 0.031(6) 0.008(5) 0.024(5)
C27 0.040(4) 0.043(5) 0.076(5) -0.005(4) 0.006(4) 0.000(4)
C28 0.057(5) 0.075(6) 0.086(6) 0.000(5) 0.014(5) 0.027(5)
C29 0.047(5) 0.071(6) 0.076(6) -0.024(5) 0.020(4) -0.007(4)
C30 0.107(11) 0.112(11) 0.069(8) -0.015(9) 0.011(7) 0.027(10)
C31 0.123(10) 0.064(8) 0.127(9) -0.013(7) 0.039(8) -0.030(7)
C32 0.055(5) 0.041(5) 0.074(5) 0.004(4) -0.004(4) -0.013(4)
C33 0.057(5) 0.057(6) 0.087(6) -0.001(5) 0.018(4) -0.025(4)
C34 0.044(5) 0.060(6) 0.063(5) 0.009(4) 0.009(4) -0.009(4)
C35 0.084(8) 0.103(9) 0.108(9) 0.002(7) 0.030(7) -0.021(7)
C36 0.109(9) 0.104(9) 0.071(7) -0.005(6) 0.032(7) 0.018(7)
C37 0.042(4) 0.056(5) 0.059(5) 0.010(4) 0.007(4) 0.001(4)
C38 0.070(6) 0.059(5) 0.060(5) -0.004(4) 0.019(4) 0.003(5)
C39 0.043(4) 0.026(4) 0.074(5) -0.002(4) 0.016(4) -0.005(3)
C40 0.073(7) 0.052(7) 0.075(7) 0.007(6) 0.035(6) 0.023(5)

loop_
_atom_type_symbol
_atom_type_description
_atom_type_scat_dispersion_real
_atom_type_scat_dispersion_imag
_atom_type_scat_source
C C 0.0033 0.0016 'International Tables Vol C Tables 4.2.6.8 and 6.1.1.4'
H H 0.0000 0.0000 'International Tables Vol C Tables 4.2.6.8 and 6.1.1.4'
N N 0.0061 0.0033 'International Tables Vol C Tables 4.2.6.8 and 6.1.1.4'
O O 0.0106 0.0060 'International Tables Vol C Tables 4.2.6.8 and 6.1.1.4'
F F 0.0171 0.0103 'International Tables Vol C Tables 4.2.6.8 and 6.1.1.4'
Cu Cu 0.3201 1.2651 'International Tables Vol C Tables 4.2.6.8 and 6.1.1.4'

loop_
_geom_angle_atom_site_label_1
_geom_angle_atom_site_label_2
_geom_angle_atom_site_label_3
_geom_angle
O3 Cu1 O6 86.74(19)
O3 Cu1 O5 175.98(18)
O6 Cu1 O5 89.2(2)
O3 Cu1 N3 92.67(19)
O6 Cu1 N3 174.5(2)
O5 Cu1 N3 91.3(2)
O3 Cu1 O4 86.34(18)
O6 Cu1 O4 85.35(19)
O5 Cu1 O4 93.15(19)
N3 Cu1 O4 100.04(18)
O8 Cu2 O10 162.8(2)
O8 Cu2 O1 86.23(18)
O10 Cu2 O1 92.20(18)
O8 Cu2 O7 91.7(2)
O10 Cu2 O7 88.25(19)
O1 Cu2 O7 174.52(19)
O8 Cu2 O9 108.85(19)
O10 Cu2 O9 88.32(18)
O1 Cu2 O9 92.40(18)
O7 Cu2 O9 93.07(19)
F1B F1A F3B 125(3)
F1B F1A C21 68.8(18)
F3B F1A C21 58.2(17)
F1A F1B C21 66(2)
F1A F1B F2A 106(3)
C21 F1B F2A 50.0(13)
F2B F2A C21 81(4)
F2B F2A F1B 134(4)
C21 F2A F1B 55.7(12)
F2A F2B C21 68(3)
F3B F3A C21 60(2)
F3A F3B C21 79(3)
F3A F3B F1A 141(4)
C21 F3B F1A 63.5(18)
F16B F14A C30 59(3)
F16B F14A F14B 101(3)
C30 F14A F14B 54.0(15)
F15A F14B C30 60(2)
F15A F14B F14A 115(4)
C30 F14B F14A 58(2)
F15B F15A F14B 130(4)
F15B F15A C30 68(2)
F14B F15A C30 67(2)
F15A F15B C30 60.2(18)
F15A F15B F16A 116(4)
C30 F15B F16A 61(3)
F16B F16A C30 61(3)
F16B F16A F15B 110(4)
C30 F16A F15B 57.2(15)
F16A F16B F14A 141(6)
F16A F16B C30 72(4)
F14A F16B C30 69(4)
F36B F34A F34B 122(2)
F36B F34A C40 65.8(18)
F34B F34A C40 58.0(13)
F35A F34B F34A 147(4)
F35A F34B C40 85(3)
F34A F34B C40 64.5(16)
F34B F35A C40 59(3)
F34B F35A F35B 99(3)
C40 F35A F35B 46.8(12)
F36A F35B C40 77(4)
F36A F35B F35A 117(5)
C40 F35B F35A 52.5(12)
F35B F36A C40 76(4)
F35B F36A F36B 127(5)
C40 F36A F36B 51.3(13)
F34A F36B C40 60.1(13)
F34A F36B F36A 95.8(19)
C40 F36B F36A 48.3(11)
N1 O1 Cu2 119.1(3)
C22 O3 Cu1 126.7(4)
C24 O4 Cu1 119.8(4)
C27 O5 Cu1 123.6(4)
C29 O6 Cu1 122.5(5)
C32 O7 Cu2 124.2(5)
C34 O8 Cu2 124.6(5)
C37 O9 Cu2 118.5(5)
C39 O10 Cu2 124.2(4)
O1 N1 C1 122.5(5)
O1 N1 C2 122.3(5)
C1 N1 C2 115.1(5)
O2 N2 C1 123.7(5)
O2 N2 C3 123.5(5)
C1 N2 C3 112.3(5)
C14 N3 C13 115.8(6)
C14 N3 Cu1 123.5(4)
C13 N3 Cu1 120.6(4)
N1 C1 N2 106.2(5)
N1 C1 C10 127.7(6)
N2 C1 C10 126.1(6)
N1 C2 C4 110.1(5)
N1 C2 C5 106.2(6)
C4 C2 C5 111.9(6)
N1 C2 C3 99.6(5)
C4 C2 C3 114.8(6)
C5 C2 C3 113.2(6)
C8 C3 C7 111.6(6)
C8 C3 N2 108.4(5)
C7 C3 N2 105.0(5)
C8 C3 C2 117.1(6)
C7 C3 C2 113.6(5)
N2 C3 C2 99.6(5)
C6 C5 C2 117.6(7)
C3 C8 C9 112.5(6)
C11 C10 C14 117.7(6)
C11 C10 C1 121.2(6)
C14 C10 C1 121.0(5)
C12 C11 C10 118.3(6)
C11 C12 C13 120.2(7)
N3 C13 C12 123.5(6)
N3 C14 C10 124.4(6)
F2A C21 F3B 130.6(17)
F2A C21 F1A 110.2(19)
F3B C21 F1A 58(2)
F2A C21 F2B 31(2)
F3B C21 F2B 115(3)
F1A C21 F2B 129.8(17)
F2A C21 F1B 74.3(19)
F3B C21 F1B 103(3)
F1A C21 F1B 45.5(12)
F2B C21 F1B 104(2)
F2A C21 F3A 114(2)
F3B C21 F3A 42(3)
F1A C21 F3A 100(2)
F2B C21 F3A 85.5(19)
F1B C21 F3A 141.0(18)
F2A C21 C22 114.7(13)
F3B C21 C22 113.3(12)
F1A C21 C22 113.7(11)
F2B C21 C22 113.4(17)
F1B C21 C22 106.5(12)
F3A C21 C22 103.8(14)
O3 C22 C23 129.2(6)
O3 C22 C21 113.5(7)
C23 C22 C21 117.3(7)
C22 C23 C24 124.0(7)
O4 C24 C23 127.4(7)
O4 C24 C25 114.0(7)
C23 C24 C25 118.6(7)
F4 C25 F6 107.5(9)
F4 C25 F5 105.5(9)
F6 C25 F5 106.4(9)
F4 C25 C24 114.6(9)
F6 C25 C24 112.2(9)
F5 C25 C24 110.0(8)
F11 C26 F13 107.8(9)
F11 C26 F12 107.5(8)
F13 C26 F12 105.5(8)
F11 C26 C27 111.0(7)
F13 C26 C27 113.1(7)
F12 C26 C27 111.6(8)
O5 C27 C28 128.1(7)
O5 C27 C26 114.6(7)
C28 C27 C26 117.3(7)
C27 C28 C29 122.2(7)
O6 C29 C28 126.7(7)
O6 C29 C30 112.7(9)
C28 C29 C30 120.6(9)
F15A C30 F16B 127(2)
F15A C30 F14B 53(2)
F16B C30 F14B 107(4)
F15A C30 F15B 52(2)
F16B C30 F15B 102(3)
F14B C30 F15B 102(3)
F15A C30 F16A 109(2)
F16B C30 F16A 47(5)
F14B C30 F16A 135.4(18)
F15B C30 F16A 61(3)
F15A C30 F14A 117(3)
F16B C30 F14A 52(5)
F14B C30 F14A 68(2)
F15B C30 F14A 142(2)
F16A C30 F14A 99(3)
F15A C30 C29 116.5(17)
F16B C30 C29 116(2)
F14B C30 C29 114.4(14)
F15B C30 C29 113.8(17)
F16A C30 C29 110.1(15)
F14A C30 C29 103.5(14)
F21 C31 F23 104.2(11)
F21 C31 F22 107.7(10)
F23 C31 F22 107.0(10)
F21 C31 C32 110.9(9)
F23 C31 C32 115.1(9)
F22 C31 C32 111.6(10)
O7 C32 C33 128.1(7)
O7 C32 C31 113.7(8)
C33 C32 C31 118.2(8)
C34 C33 C32 121.4(7)
O8 C34 C33 128.7(7)
O8 C34 C35 113.1(8)
C33 C34 C35 118.2(8)
F24 C35 F25 107.4(11)
F24 C35 F26 101.0(11)
F25 C35 F26 103.6(10)
F24 C35 C34 113.5(9)
F25 C35 C34 117.7(10)
F26 C35 C34 112.0(9)
F33 C36 F32 107.6(10)
F33 C36 F31 104.1(9)
F32 C36 F31 103.1(10)
F33 C36 C37 114.8(9)
F32 C36 C37 114.3(7)
F31 C36 C37 111.7(9)
O9 C37 C38 128.7(7)
O9 C37 C36 115.9(7)
C38 C37 C36 115.4(7)
C39 C38 C37 122.2(6)
O10 C39 C38 129.4(6)
O10 C39 C40 113.4(7)
C38 C39 C40 117.2(7)
F34B C40 F35B 110.3(17)
F34B C40 F34A 57.5(18)
F35B C40 F34A 134.5(14)
F34B C40 F36A 120.7(16)
F35B C40 F36A 27(2)
F34A C40 F36A 115.8(19)
F34B C40 F36B 110.3(16)
F35B C40 F36B 107.4(16)
F34A C40 F36B 54.1(18)
F36A C40 F36B 80.4(16)
F34B C40 F35A 36.1(13)
F35B C40 F35A 80.7(16)
F34A C40 F35A 93(2)
F36A C40 F35A 101.3(19)
F36B C40 F35A 141.6(15)
F34B C40 C39 112.7(11)
F35B C40 C39 110.8(13)
F34A C40 C39 114.1(10)
F36A C40 C39 120.3(13)
F36B C40 C39 105.0(9)
F35A C40 C39 106.8(14)

loop_
_geom_bond_atom_site_label_1
_geom_bond_atom_site_label_2
_geom_bond_distance
Cu1 O3 1.956(4)
Cu1 O6 1.970(5)
Cu1 O5 1.972(4)
Cu1 N3 2.031(5)
Cu1 O4 2.267(5)
Cu2 O8 1.925(4)
Cu2 O10 1.929(4)
Cu2 O1 1.960(4)
Cu2 O7 1.965(5)
Cu2 O9 2.209(5)
F1A F1B 1.01(2)
F1A F3B 1.22(4)
F1A C21 1.29(2)
F1B C21 1.32(2)
F1B F2A 1.53(3)
F2A F2B 0.67(5)
F2A C21 1.221(17)
F2B C21 1.30(3)
F3A F3B 0.94(6)
F3A C21 1.39(3)
F3B C21 1.22(2)
F4 C25 1.287(10)
F5 C25 1.338(11)
F6 C25 1.296(11)
F11 C26 1.283(9)
F12 C26 1.294(10)
F13 C26 1.294(10)
F14A F16B 1.14(10)
F14A C30 1.35(3)
F14A F14B 1.47(5)
F14B F15A 1.12(4)
F14B C30 1.29(3)
F15A F15B 1.09(4)
F15A C30 1.21(2)
F15B C30 1.29(3)
F15B F16A 1.35(6)
F16A F16B 1.05(9)
F16A C30 1.35(3)
F16B C30 1.24(4)
F21 C31 1.288(11)
F22 C31 1.299(13)
F23 C31 1.289(11)
F24 C35 1.229(11)
F25 C35 1.261(11)
F26 C35 1.322(12)
F31 C36 1.318(12)
F32 C36 1.290(10)
F33 C36 1.286(11)
F34A F36B 1.19(4)
F34A F34B 1.19(3)
F34A C40 1.271(19)
F34B F35A 0.82(3)
F34B C40 1.20(2)
F35A C40 1.39(3)
F35A F35B 1.72(4)
F35B F36A 0.60(5)
F35B C40 1.27(2)
F36A C40 1.28(3)
F36A F36B 1.69(3)
F36B C40 1.338(18)
O1 N1 1.327(6)
O2 N2 1.275(6)
O3 C22 1.261(7)
O4 C24 1.246(8)
O5 C27 1.263(8)
O6 C29 1.296(9)
O7 C32 1.261(8)
O8 C34 1.264(8)
O9 C37 1.220(7)
O10 C39 1.263(7)
N1 C1 1.347(7)
N1 C2 1.485(8)
N2 C1 1.368(8)
N2 C3 1.522(8)
N3 C14 1.337(7)
N3 C13 1.355(8)
C1 C10 1.443(8)
C2 C4 1.512(9)
C2 C5 1.522(10)
C2 C3 1.576(9)
C3 C8 1.517(9)
C3 C7 1.519(9)
C5 C6 1.468(12)
C8 C9 1.578(10)
C10 C11 1.397(9)
C10 C14 1.398(8)
C11 C12 1.366(9)
C12 C13 1.371(9)
C21 C22 1.555(10)
C22 C23 1.387(9)
C23 C24 1.387(9)
C24 C25 1.535(11)
C26 C27 1.540(10)
C27 C28 1.356(9)
C28 C29 1.373(10)
C29 C30 1.543(12)
C31 C32 1.521(12)
C32 C33 1.374(10)
C33 C34 1.368(10)
C34 C35 1.499(12)
C36 C37 1.514(11)
C37 C38 1.427(10)
C38 C39 1.376(9)
C39 C40 1.565(10)
